data_2000804
loop_
_publ_author_name
'Beckwith, A. L. J.'
'Chai, C. L. L.'
'Willis, A. C.'

_publ_contact_author
;
      Dr Anthony C. Willis
      Research School of Chemistry
      Austalian National University
      GPO Box 4
      Canberra, A.C.T.
      Australia    2601
;
_publ_section_title
2-(<i>tert</i>-Butyl)-<i>cis</i>-5-(<i>p</i>-chlorophenylthio)-<i>trans</i>-5-methyl-1,3-dioxolan-4-one
_journal_issue 7
_journal_name_full 'Acta Crystallographica Section C'
_journal_page_first 1362
_journal_page_last 1364
_journal_paper_doi 10.1107/S0108270192004165
_journal_volume 48
_journal_year 1992
_chemical_formula_moiety 'C14 H17 Cl O3 S'
_chemical_formula_sum 'C14 H17 Cl O3 S'
_chemical_formula_weight 300.80
_chemical_name_systematic
;
2-(tert-butyl)-cis-5-(p-chlorophenylthio)-trans-5-methyl-1,3-dioxolan-4-one
;
_space_group_IT_number 15
_symmetry_cell_setting monoclinic
_symmetry_space_group_name_Hall '-C 2yc'
_symmetry_space_group_name_H-M 'C 1 2/c 1'
_audit_creation_method from_xtal_archive_file_using_CIFIO
_cell_angle_alpha 90.00000
_cell_angle_beta 103.170(10)
_cell_angle_gamma 90.00000
_cell_formula_units_Z 8
_cell_length_a 28.795(3)
_cell_length_b 8.8870(10)
_cell_length_c 12.1390(10)
_cell_measurement_reflns_used 25
_cell_measurement_temperature 293
_cell_measurement_theta_max 22
_cell_measurement_theta_min 18
_cell_volume 3024.7(5)
_computing_cell_refinement 'Philips PW1100/20 software 1976'
_computing_data_collection 'Philips PW1100/20 software 1976'
_computing_data_reduction
;
 xtal ADDREF, ABSORB, SORTRF (Hall & Stewart, 1990)
;
_computing_molecular_graphics
;
xtal (Hall & Stewart, 1990)
;
_computing_publication_material
;
xtal BONDLA, CIFIO (Hall & Stewart, 1990)
;
_computing_structure_refinement
;
xtal CRYLSQ (Hall & Stewart, 1990)
;
_computing_structure_solution
;
xtal SIMPEL (Hall & Stewart, 1990)
;
_diffrn_ambient_temperature 293
_diffrn_measurement_device 'Philips PW1100/20 diffractometer'
_diffrn_measurement_method '\q/2\q scans'
_diffrn_radiation_monochromator graphite
_diffrn_radiation_source xray_tube
_diffrn_radiation_type 'molybdenum K\a'
_diffrn_radiation_wavelength .71069
_diffrn_reflns_av_R_equivalents .012
_diffrn_reflns_av_sigmaI/netI .014
_diffrn_reflns_limit_h_max 33
_diffrn_reflns_limit_h_min -34
_diffrn_reflns_limit_k_max 10
_diffrn_reflns_limit_k_min 0
_diffrn_reflns_limit_l_max 14
_diffrn_reflns_limit_l_min 0
_diffrn_reflns_number 2831
_diffrn_reflns_reduction_process perpendicular_monochr_Lp
_diffrn_reflns_theta_max 25.05
_diffrn_reflns_theta_min 2.4
_diffrn_standards_decay_% 3
_diffrn_standards_interval_time 90
_diffrn_standards_number 3
_exptl_absorpt_coefficient_mu 0.39
_exptl_absorpt_correction_T_max .9379
_exptl_absorpt_correction_T_min .9167
_exptl_absorpt_correction_type analytical
_exptl_crystal_colour colourless
_exptl_crystal_density_diffrn 1.321
_exptl_crystal_F_000 1263.89
_exptl_crystal_size_max .29
_exptl_crystal_size_mid .23
_exptl_crystal_size_min .20
_refine_diff_density_max .155
_refine_diff_density_min -.211
_refine_ls_extinction_coef 1.4E4(1)
_refine_ls_extinction_method Zachariasen
_refine_ls_goodness_of_fit_all 1.258
_refine_ls_goodness_of_fit_obs 1.311
_refine_ls_hydrogen_treatment refxyz
_refine_ls_matrix_type full
_refine_ls_number_constraints 0
_refine_ls_number_parameters 224
_refine_ls_number_reflns 1780
_refine_ls_number_restraints 0
_refine_ls_R_factor_all .061
_refine_ls_R_factor_obs .031
_refine_ls_shift/esd_max .013
_refine_ls_shift/esd_mean .002
_refine_ls_structure_factor_coef F
_refine_ls_weighting_details w=1/[\s^2^(F)+0.0004F^2^]
_refine_ls_weighting_scheme calc
_refine_ls_wR_factor_all .047
_refine_ls_wR_factor_obs .039
_reflns_number_observed 1780
_reflns_number_total 2687
_reflns_observed_criterion 'refl observed if Inet > 3.00\s(Inet)'
_cod_data_source_file hl1010.cif
_cod_data_source_block CC2
_cod_depositor_comments
;
The following automatic conversions were performed:

'_refine_ls_weighting_scheme' value 'calc w=1/[\s^2^(F)+0.0004F^2^]'
was changed to 'calc'. New tag '_refine_ls_weighting_details' was
created. The value of the new tag was set to
'w=1/[\s^2^(F)+0.0004F^2^]'.

Automatic conversion script
Id: cif_fix_values 3143 2015-03-26 13:38:13Z robertas 
;
_cod_original_sg_symbol_Hall -C_2yc
_cod_original_sg_symbol_H-M 'C 2/c'
_cod_database_code 2000804

loop_
_symmetry_equiv_pos_as_xyz
+x,+y,+z
-x,+y,1/2-z
-x,-y,-z
+x,-y,1/2+z
1/2+x,1/2+y,+z
1/2-x,1/2+y,1/2-z
1/2-x,1/2-y,-z
1/2+x,1/2-y,1/2+z

loop_
_atom_site_aniso_label
_atom_site_aniso_U_11
_atom_site_aniso_U_22
_atom_site_aniso_U_33
_atom_site_aniso_U_12
_atom_site_aniso_U_13
_atom_site_aniso_U_23
Cl .0651(5) .0899(6) .0882(6) -.0207(4) .0319(4) -.0006(5)
S .0475(4) .0378(3) .0548(4) .0043(3) .0134(3) -.0004(3)
O1 .0460(9) .0363(8) .0339(8) .0073(7) .0034(7) .0039(7)
C2 .0440(10) .0450(10) .0370(10) .0110(10) .0120(10) .0090(10)
O3 .0530(10) .0435(9) .0381(8) .0081(8) .0061(7) .0099(8)
C4 .0310(10) .0470(10) .0410(10) .0010(10) .0080(10) .0040(10)
C5 .0360(10) .0390(10) .0380(10) .0010(10) .0060(10) .0010(10)
C21 .0580(10) .0400(10) .0440(10) .0040(10) .0140(10) -.0020(10)
C22 .067(2) .069(2) .082(2) -.017(2) .022(2) -.016(2)
C23 .096(3) .041(2) .077(2) .009(2) .020(2) .002(2)
C24 .108(3) .064(2) .047(2) -.001(2) .011(2) -.004(2)
O41 .0520(10) .0730(10) .0350(10) .0016(9) .0039(8) .0019(9)
C51 .0460(10) .052(2) .059(2) -.0050(10) .0130(10) .0080(10)
C52 .0370(10) .0410(10) .0440(10) .0080(10) .0090(10) -.0030(10)
C53 .0440(10) .058(2) .0430(10) -.0010(10) .0040(10) -.0090(10)
C54 .050(2) .067(2) .0420(10) .0010(10) .0130(10) .0010(10)
C55 .0400(10) .054(2) .056(2) .0020(10) .0160(10) -.0010(10)
C56 .0440(10) .077(2) .052(2) -.0090(10) .0010(10) -.011(2)
C57 .0430(10) .070(2) .0400(10) -.0020(10) .0050(10) .0000(10)

loop_
_atom_site_label
_atom_site_fract_x
_atom_site_fract_y
_atom_site_fract_z
_atom_site_U_iso_or_equiv
_atom_site_thermal_displace_type
_atom_site_calc_flag
_atom_site_calc_attached_atom
Cl -.02232(3) .16553(9) .58320(7) .0787(5) Uani ? ?
S .12984(2) .57086(7) .43145(5) .0464(3) Uani ? ?
O1 .15402(5) .3421(2) .31270(10) .0396(8) Uani ? ?
C2 .17879(8) .2036(3) .3331(2) .0410(10) Uani ? ?
O3 .18959(5) .1880(2) .45580(10) .0455(8) Uani ? ?
C4 .18986(7) .3252(3) .5021(2) .0400(10) Uani ? ?
C5 .17392(8) .4379(2) .4064(2) .0380(10) Uani ? ?
C21 .14997(9) .0721(3) .2749(2) .0470(10) Uani ? ?
C22 .10230(10) .0592(4) .3078(3) .072(2) Uani ? ?
C23 .17960(10) -.0704(3) .3086(3) .071(2) Uani ? ?
C24 .14280(10) .0967(4) .1480(3) .074(2) Uani ? ?
O41 .20213(6) .3479(2) .60130(10) .0540(10) Uani ? ?
C51 .21630(10) .5277(3) .3859(3) .0520(10) Uani ? ?
C52 .08744(7) .4531(2) .4744(2) .0410(10) Uani ? ?
C53 .09069(9) .4234(3) .5882(2) .0490(10) Uani ? ?
C54 .05714(9) .3352(3) .6215(2) .0530(10) Uani ? ?
C55 .02014(8) .2766(3) .5413(2) .0490(10) Uani ? ?
C56 .01597(9) .3066(3) .4283(2) .060(2) Uani ? ?
C57 .04937(9) .3951(3) .3951(2) .0520(10) Uani ? ?
H2 .2099(8) .213(3) .313(2) .05100 Uiso ? ?
H22A .1050(10) .056(4) .387(3) .09000 Uiso ? ?
H22B .0850(10) -.029(4) .270(3) .09000 Uiso ? ?
H22C .0840(10) .143(4) .282(3) .09000 Uiso ? ?
H23A .2120(10) -.061(3) .290(3) .09000 Uiso ? ?
H23B .1790(10) -.095(4) .387(3) .09000 Uiso ? ?
H23C .1630(10) -.154(4) .270(3) .09000 Uiso ? ?
H24A .1230(10) .190(4) .124(2) .09000 Uiso ? ?
H24B .1270(10) .014(4) .110(3) .09000 Uiso ? ?
H24C .1750(10) .118(3) .128(3) .09000 Uiso ? ?
H51A .2293(9) .584(3) .450(2) .06500 Uiso ? ?
H51B .2410(10) .462(3) .373(2) .06500 Uiso ? ?
H51C .2070(10) .590(3) .321(2) .06500 Uiso ? ?
H53 .1160(10) .469(3) .642(2) .06300 Uiso ? ?
H54 .0599(9) .315(3) .699(2) .06300 Uiso ? ?
H56 -.0080(10) .265(3) .375(2) .06300 Uiso ? ?
H57 .0478(9) .417(3) .318(2) .06300 Uiso ? ?

loop_
_atom_type_symbol
_atom_type_description
_atom_type_scat_dispersion_real
_atom_type_scat_dispersion_imag
_atom_type_scat_source
Cl ? .132 .159 International_Tables_Vol_IV_Table_2.2B
S ? .11 .124 International_Tables_Vol_IV_Table_2.2B
O ? .008 .006 International_Tables_Vol_IV_Table_2.2B
C ? .002 .002 International_Tables_Vol_IV_Table_2.2B
H ? 0 0 International_Tables_Vol_IV_Table_2.2B

loop_
_geom_angle_atom_site_label_1
_geom_angle_atom_site_label_2
_geom_angle_atom_site_label_3
_geom_angle_site_symmetry_1
_geom_angle_site_symmetry_2
_geom_angle_site_symmetry_3
_geom_angle
_geom_angle_publ_flag
C5 S C52 . . . 102.70(10) yes
C2 O1 C5 . . . 106.50(10) yes
O1 C2 O3 . . . 104.1(2) yes
O1 C2 C21 . . . 112.9(2) yes
O1 C2 H2 . . . 109.0(10) ?
O3 C2 C21 . . . 111.8(2) yes
O3 C2 H2 . . . 106.0(10) ?
C21 C2 H2 . . . 113.0(10) ?
C2 O3 C4 . . . 108.8(2) yes
O3 C4 C5 . . . 107.8(2) yes
O3 C4 O41 . . . 123.3(2) yes
C5 C4 O41 . . . 128.9(2) yes
S C5 O1 . . . 110.70(10) yes
S C5 C4 . . . 113.7(2) yes
S C5 C51 . . . 107.6(2) yes
O1 C5 C4 . . . 102.2(2) yes
O1 C5 C51 . . . 111.9(2) yes
C4 C5 C51 . . . 110.8(2) yes
C2 C21 C22 . . . 111.6(2) yes
C2 C21 C23 . . . 107.6(2) yes
C2 C21 C24 . . . 107.2(2) yes
C22 C21 C23 . . . 110.4(3) yes
C22 C21 C24 . . . 110.7(3) yes
C23 C21 C24 . . . 109.2(3) yes
C21 C22 H22A . . . 113(2) ?
C21 C22 H22B . . . 109(2) ?
C21 C22 H22C . . . 109(2) ?
H22A C22 H22B . . . 112(3) ?
H22A C22 H22C . . . 106(3) ?
H22B C22 H22C . . . 108(3) ?
C21 C23 H23A . . . 111(2) ?
C21 C23 H23B . . . 109(2) ?
C21 C23 H23C . . . 109(2) ?
H23A C23 H23B . . . 117(3) ?
H23A C23 H23C . . . 111(3) ?
H23B C23 H23C . . . 101(3) ?
C21 C24 H24A . . . 110(2) ?
C21 C24 H24B . . . 109(2) ?
C21 C24 H24C . . . 110(2) ?
H24A C24 H24B . . . 110(3) ?
H24A C24 H24C . . . 105(3) ?
H24B C24 H24C . . . 113(3) ?
C5 C51 H51A . . . 109(2) ?
C5 C51 H51B . . . 110(2) ?
C5 C51 H51C . . . 111(2) ?
H51A C51 H51B . . . 107(2) ?
H51A C51 H51C . . . 111(2) ?
H51B C51 H51C . . . 108(2) ?
S C52 C53 . . . 120.6(2) yes
S C52 C57 . . . 120.3(2) yes
C53 C52 C57 . . . 119.0(2) yes
C52 C53 C54 . . . 120.5(2) yes
C52 C53 H53 . . . 118(2) ?
C54 C53 H53 . . . 121(2) ?
C53 C54 C55 . . . 119.5(2) yes
C53 C54 H54 . . . 120(2) ?
C55 C54 H54 . . . 121(2) ?
Cl C55 C54 . . . 119.6(2) yes
Cl C55 C56 . . . 119.7(2) yes
C54 C55 C56 . . . 120.7(3) yes
C55 C56 C57 . . . 119.8(2) yes
C55 C56 H56 . . . 120(2) ?
C57 C56 H56 . . . 120(2) ?
C52 C57 C56 . . . 120.4(2) yes
C52 C57 H57 . . . 117.0(10) ?
C56 C57 H57 . . . 122.0(10) ?

loop_
_geom_bond_atom_site_label_1
_geom_bond_atom_site_label_2
_geom_bond_site_symmetry_1
_geom_bond_site_symmetry_2
_geom_bond_distance
_geom_bond_publ_flag
Cl C55 . . 1.735(3) yes
S C5 . . 1.810(2) yes
S C52 . . 1.775(2) yes
O1 C2 . . 1.416(3) yes
O1 C5 . . 1.432(2) yes
C2 O3 . . 1.457(3) yes
C2 C21 . . 1.512(3) yes
C2 H2 . . .99(3) ?
O3 C4 . . 1.341(3) yes
C4 C5 . . 1.524(3) yes
C4 O41 . . 1.192(3) yes
C5 C51 . . 1.524(4) yes
C21 C22 . . 1.519(5) yes
C21 C23 . . 1.530(4) yes
C21 C24 . . 1.522(4) yes
C22 H22A . . .94(4) ?
C22 H22B . . .98(3) ?
C22 H22C . . .92(3) ?
C23 H23A . . 1.02(4) ?
C23 H23B . . .98(3) ?
C23 H23C . . .95(3) ?
C24 H24A . . 1.01(3) ?
C24 H24B . . .93(3) ?
C24 H24C . . 1.04(4) ?
C51 H51A . . .93(3) ?
C51 H51B . . .95(3) ?
C51 H51C . . .95(3) ?
C52 C53 . . 1.389(3) yes
C52 C57 . . 1.383(3) yes
C53 C54 . . 1.374(4) yes
C53 H53 . . .95(2) ?
C54 C55 . . 1.371(3) yes
C54 H54 . . .95(3) ?
C55 C56 . . 1.375(4) yes
C56 C57 . . 1.373(4) yes
C56 H56 . . .91(2) ?
C57 H57 . . .95(3) ?

loop_
_geom_contact_atom_site_label_1
_geom_contact_atom_site_label_2
_geom_contact_distance
_geom_contact_site_symmetry_1
_geom_contact_site_symmetry_2
_geom_contact_publ_flag
? ? ? ? ? ?

loop_
_geom_torsion_atom_site_label_1
_geom_torsion_atom_site_label_2
_geom_torsion_atom_site_label_3
_geom_torsion_atom_site_label_4
_geom_torsion_site_symmetry_1
_geom_torsion_site_symmetry_2
_geom_torsion_site_symmetry_3
_geom_torsion_site_symmetry_4
_geom_torsion
_geom_torsion_publ_flag
C52 S C5 O1 . . . . 65.9(2) ?
C52 S C5 C4 . . . . -48.4(2) ?
C52 S C5 C51 . . . . -171.6(2) ?
C5 S C52 C53 . . . . 92.8(2) ?
C5 S C52 C57 . . . . -90.3(2) ?
C5 O1 C2 O3 . . . . 33.2(2) yes
C5 O1 C2 C21 . . . . 154.7(2) ?
C5 O1 C2 H2 . . . . -79.0(10) ?
C2 O1 C5 S . . . . -150.7(2) ?
C2 O1 C5 C4 . . . . -29.3(2) yes
C2 O1 C5 C51 . . . . 89.3(2) ?
O1 C2 O3 C4 . . . . -23.8(2) yes
C21 C2 O3 C4 . . . . -146.0(2) ?
H2 C2 O3 C4 . . . . 91.0(10) ?
O1 C2 C21 C22 . . . . -55.9(3) ?
O1 C2 C21 C23 . . . . -177.1(2) ?
O1 C2 C21 C24 . . . . 65.5(3) ?
O3 C2 C21 C22 . . . . 61.1(3) ?
O3 C2 C21 C23 . . . . -60.2(3) ?
O3 C2 C21 C24 . . . . -177.5(2) ?
H2 C2 C21 C22 . . . . 180.0(10) ?
H2 C2 C21 C23 . . . . 59.0(10) ?
H2 C2 C21 C24 . . . . -59.0(10) ?
C2 O3 C4 C5 . . . . 5.5(2) yes
C2 O3 C4 O41 . . . . -172.6(2) ?
O3 C4 C5 S . . . . 133.8(2) ?
O3 C4 C5 O1 . . . . 14.5(2) yes
O3 C4 C5 C51 . . . . -104.8(2) ?
O41 C4 C5 S . . . . -48.3(3) ?
O41 C4 C5 O1 . . . . -167.5(2) ?
O41 C4 C5 C51 . . . . 73.1(3) ?
S C5 C51 H51A . . . . 62(2) ?
S C5 C51 H51B . . . . 179(2) ?
S C5 C51 H51C . . . . -61(2) ?
O1 C5 C51 H51A . . . . -177(2) ?
O1 C5 C51 H51B . . . . -59(2) ?
O1 C5 C51 H51C . . . . 60(2) ?
C4 C5 C51 H51A . . . . -63(2) ?
C4 C5 C51 H51B . . . . 54(2) ?
C4 C5 C51 H51C . . . . 174(2) ?
C2 C21 C22 H22A . . . . -53(2) ?
C2 C21 C22 H22B . . . . -178(2) ?
C2 C21 C22 H22C . . . . 64(2) ?
C23 C21 C22 H22A . . . . 66(2) ?
C23 C21 C22 H22B . . . . -59(2) ?
C23 C21 C22 H22C . . . . -176(2) ?
C24 C21 C22 H22A . . . . -173(2) ?
C24 C21 C22 H22B . . . . 62(2) ?
C24 C21 C22 H22C . . . . -55(2) ?
C2 C21 C23 H23A . . . . -56(2) ?
C2 C21 C23 H23B . . . . 74(2) ?
C2 C21 C23 H23C . . . . -178(2) ?
C22 C21 C23 H23A . . . . -178(2) ?
C22 C21 C23 H23B . . . . -48(2) ?
C22 C21 C23 H23C . . . . 60(2) ?
C24 C21 C23 H23A . . . . 60(2) ?
C24 C21 C23 H23B . . . . -170(2) ?
C24 C21 C23 H23C . . . . -62(2) ?
C2 C21 C24 H24A . . . . -64(2) ?
C2 C21 C24 H24B . . . . 176(2) ?
C2 C21 C24 H24C . . . . 52(2) ?
C22 C21 C24 H24A . . . . 58(2) ?
C22 C21 C24 H24B . . . . -63(2) ?
C22 C21 C24 H24C . . . . 174(2) ?
C23 C21 C24 H24A . . . . 180(2) ?
C23 C21 C24 H24B . . . . 59(2) ?
C23 C21 C24 H24C . . . . -65(2) ?
S C52 C53 C54 . . . . 178.4(2) ?
S C52 C53 H53 . . . . 0(2) ?
C57 C52 C53 C54 . . . . 1.3(4) ?
C57 C52 C53 H53 . . . . -176(2) ?
S C52 C57 C56 . . . . -178.6(2) ?
S C52 C57 H57 . . . . 3(2) ?
C53 C52 C57 C56 . . . . -1.6(4) ?
C53 C52 C57 H57 . . . . 180(2) ?
C52 C53 C54 C55 . . . . -.2(4) ?
C52 C53 C54 H54 . . . . 179(2) ?
H53 C53 C54 C55 . . . . 177(2) ?
H53 C53 C54 H54 . . . . -4(3) ?
C53 C54 C55 Cl . . . . -179.9(2) ?
C53 C54 C55 C56 . . . . -.8(4) ?
H54 C54 C55 Cl . . . . 0(2) ?
H54 C54 C55 C56 . . . . 180(2) ?
Cl C55 C56 C57 . . . . 179.6(2) ?
Cl C55 C56 H56 . . . . -2(2) ?
C54 C55 C56 C57 . . . . .5(4) ?
C54 C55 C56 H56 . . . . 178(2) ?
C55 C56 C57 C52 . . . . .7(4) ?
C55 C56 C57 H57 . . . . 179(2) ?
H56 C56 C57 C52 . . . . -177(2) ?
H56 C56 C57 H57 . . . . 1(3) ?
